data_7043122
loop_
_publ_author_name
'Possato, Bruna'
'Deflon, Victor'
'Naal, Zeki'
'Formiga, Andr\'e Luiz Barboza'
'Nikolaou, Sofia'

_publ_section_title
;
 Extended \p-system and enhanced electronic delocalization on symmetric
 [Ru3O(CH3COO)6(L)3]n complexes combined to azanaphthalene ligands
;
_journal_name_full 'Dalton Trans.'
_journal_paper_doi 10.1039/C7DT01152K
_journal_year 2017
_chemical_formula_sum 'C38 H40 Cl4 F6 N6 O13 P Ru3'
_chemical_formula_weight 1378.74
_space_group_crystal_system monoclinic
_space_group_IT_number 9
_space_group_name_Hall 'C -2yc'
_space_group_name_H-M_alt 'C 1 c 1'
_symmetry_space_group_name_Hall 'C -2yc'
_symmetry_space_group_name_H-M 'C 1 c 1'
_atom_sites_solution_hydrogens geom
_audit_creation_method SHELXL-2016/4
_audit_update_record
;
2016-11-22 deposited with the CCDC.
2017-05-25 downloaded from the CCDC.
;
_cell_angle_alpha 90
_cell_angle_beta 94.5290(10)
_cell_angle_gamma 90
_cell_formula_units_Z 4
_cell_length_a 10.4495(2)
_cell_length_b 22.0539(5)
_cell_length_c 21.9358(4)
_cell_measurement_reflns_used 9896
_cell_measurement_temperature 296(2)
_cell_measurement_theta_max 2.41
_cell_measurement_theta_min 2.41
_cell_volume 5039.37(18)
_computing_cell_refinement 'Bruker SAINT'
_computing_data_collection 'Bruker APEX2'
_computing_data_reduction 'Bruker SAINT'
_computing_structure_refinement 'SHELXL-2016/4 (Sheldrick, 2016)'
_computing_structure_solution 'SHELXS-97 (Sheldrick 2008)'
_diffrn_ambient_temperature 296(2)
_diffrn_measured_fraction_theta_full 1.000
_diffrn_measured_fraction_theta_max 1.000
_diffrn_measurement_device_type 'Bruker APEX-II CCD'
_diffrn_measurement_method '\f and \w scans'
_diffrn_radiation_type MoK\a
_diffrn_radiation_wavelength 0.71073
_diffrn_reflns_av_R_equivalents 0.0159
_diffrn_reflns_av_unetI/netI 0.0199
_diffrn_reflns_Laue_measured_fraction_full 1.000
_diffrn_reflns_Laue_measured_fraction_max 1.000
_diffrn_reflns_limit_h_max 12
_diffrn_reflns_limit_h_min -11
_diffrn_reflns_limit_k_max 21
_diffrn_reflns_limit_k_min -26
_diffrn_reflns_limit_l_max 20
_diffrn_reflns_limit_l_min -26
_diffrn_reflns_number 15553
_diffrn_reflns_point_group_measured_fraction_full 1.000
_diffrn_reflns_point_group_measured_fraction_max 1.000
_diffrn_reflns_theta_full 25.079
_diffrn_reflns_theta_max 25.079
_diffrn_reflns_theta_min 1.847
_exptl_absorpt_coefficient_mu 1.219
_exptl_absorpt_correction_T_max 0.7452
_exptl_absorpt_correction_T_min 0.7077
_exptl_absorpt_correction_type multi-scan
_exptl_absorpt_process_details SADABS-2012/1
_exptl_crystal_colour black
_exptl_crystal_density_diffrn 1.817
_exptl_crystal_description block
_exptl_crystal_F_000 2732
_exptl_crystal_size_max 0.120
_exptl_crystal_size_mid 0.120
_exptl_crystal_size_min 0.120
_refine_diff_density_max 1.204
_refine_diff_density_min -0.668
_refine_diff_density_rms 0.083
_refine_ls_abs_structure_details
;
 Refined as an inversion twin.
;
_refine_ls_abs_structure_Flack 0.47(4)
_refine_ls_extinction_method none
_refine_ls_goodness_of_fit_ref 1.087
_refine_ls_hydrogen_treatment constr
_refine_ls_matrix_type full
_refine_ls_number_parameters 648
_refine_ls_number_reflns 6520
_refine_ls_number_restraints 8
_refine_ls_restrained_S_all 1.093
_refine_ls_R_factor_all 0.0310
_refine_ls_R_factor_gt 0.0300
_refine_ls_shift/su_max 0.000
_refine_ls_shift/su_mean 0.000
_refine_ls_structure_factor_coef Fsqd
_refine_ls_weighting_details 'w=1/[\s^2^(Fo^2^)+(0.0528P)^2^+10.3829P] where P=(Fo^2^+2Fc^2^)/3'
_refine_ls_weighting_scheme calc
_refine_ls_wR_factor_gt 0.0808
_refine_ls_wR_factor_ref 0.0818
_reflns_Friedel_coverage 0.997
_reflns_Friedel_fraction_full 1.000
_reflns_Friedel_fraction_max 1.000
_reflns_number_gt 6369
_reflns_number_total 6520
_reflns_threshold_expression 'I > 2\s(I)'
_cod_data_source_file c7dt01152k2.cif
_cod_data_source_block shelx
_cod_database_code 7043122
_shelx_shelxl_version_number 2016/4
_shelx_space_group_comment
;
The symmetry employed for this shelxl refinement is uniquely defined
by the following loop, which should always be used as a source of
symmetry information in preference to the above space-group names.
They are only intended as comments.
;
_shelx_estimated_absorpt_t_min 0.868
_shelx_estimated_absorpt_t_max 0.868

loop_
_space_group_symop_operation_xyz
'x, y, z'
'x, -y, z+1/2'
'x+1/2, y+1/2, z'
'x+1/2, -y+1/2, z+1/2'

loop_
_atom_site_label
_atom_site_type_symbol
_atom_site_fract_x
_atom_site_fract_y
_atom_site_fract_z
_atom_site_U_iso_or_equiv
_atom_site_adp_type
_atom_site_occupancy
_atom_site_site_symmetry_order
_atom_site_calc_flag
_atom_site_refinement_flags_posn
_atom_site_refinement_flags_adp
_atom_site_refinement_flags_occupancy
_atom_site_disorder_assembly
_atom_site_disorder_group
C1 C 0.6663(8) 0.0503(3) 0.1292(3) 0.0360(17) Uani 1 1 d . . . . .
C2 C 0.7783(10) 0.0251(5) 0.0991(4) 0.066(3) Uani 1 1 d . . . . .
H2A H 0.854419 0.047361 0.112370 0.099 Uiso 1 1 calc R U . . .
H2B H 0.762742 0.028606 0.055475 0.099 Uiso 1 1 calc R U . . .
H2C H 0.789686 -0.016810 0.109956 0.099 Uiso 1 1 calc R U . . .
C3 C 0.3155(8) 0.0207(3) 0.1429(4) 0.0374(17) Uani 1 1 d . . . . .
C4 C 0.2202(11) -0.0249(4) 0.1218(5) 0.069(3) Uani 1 1 d . . . . .
H4A H 0.262100 -0.063044 0.116649 0.104 Uiso 1 1 calc R U . . .
H4B H 0.178026 -0.012272 0.083357 0.104 Uiso 1 1 calc R U . . .
H4C H 0.157830 -0.029124 0.151361 0.104 Uiso 1 1 calc R U . . .
C5 C 0.6265(7) 0.2450(3) 0.1506(3) 0.0357(17) Uani 1 1 d . . . . .
C6 C 0.7321(10) 0.2827(5) 0.1280(5) 0.061(3) Uani 1 1 d . . . . .
H6A H 0.796071 0.256627 0.112932 0.092 Uiso 1 1 calc R U . . .
H6B H 0.770310 0.306910 0.160974 0.092 Uiso 1 1 calc R U . . .
H6C H 0.697694 0.308702 0.095672 0.092 Uiso 1 1 calc R U . . .
C7 C 0.2606(7) 0.2312(3) 0.1613(3) 0.0345(16) Uani 1 1 d . . . . .
C8 C 0.1409(10) 0.2675(5) 0.1473(4) 0.063(3) Uani 1 1 d . . . . .
H8A H 0.153081 0.294976 0.114346 0.094 Uiso 1 1 calc R U . . .
H8B H 0.122057 0.290116 0.182939 0.094 Uiso 1 1 calc R U . . .
H8C H 0.070682 0.240725 0.135769 0.094 Uiso 1 1 calc R U . . .
C9 C 0.6948(8) 0.1338(3) 0.3245(4) 0.0369(17) Uani 1 1 d . . . . .
C10 C 0.8036(11) 0.1348(4) 0.3729(5) 0.065(3) Uani 1 1 d . . . . .
H10A H 0.835268 0.094313 0.379844 0.098 Uiso 1 1 calc R U . . .
H10B H 0.774229 0.150673 0.410052 0.098 Uiso 1 1 calc R U . . .
H10C H 0.871149 0.159997 0.359835 0.098 Uiso 1 1 calc R U . . .
C11 C 0.5978(7) -0.0350(3) 0.3425(3) 0.0339(16) Uani 1 1 d . . . . .
H11 H 0.595719 -0.000829 0.367212 0.041 Uiso 1 1 calc R U . . .
C11A C 0.3323(7) 0.1117(3) 0.3226(3) 0.0345(16) Uani 1 1 d . . . . .
C12 C 0.6306(7) -0.0915(3) 0.3691(3) 0.0358(16) Uani 1 1 d . . . . .
C12A C 0.2216(9) 0.1020(4) 0.3609(4) 0.054(2) Uani 1 1 d . . . . .
H12A H 0.253309 0.093582 0.402297 0.081 Uiso 1 1 calc R U . . .
H12B H 0.171093 0.068340 0.344992 0.081 Uiso 1 1 calc R U . . .
H12C H 0.169277 0.137830 0.359944 0.081 Uiso 1 1 calc R U . . .
C13 C 0.6576(8) -0.0990(4) 0.4329(4) 0.047(2) Uani 1 1 d . . . . .
H13 H 0.655347 -0.065938 0.459133 0.057 Uiso 1 1 calc R U . . .
C14 C 0.6872(9) -0.1558(5) 0.4554(4) 0.053(2) Uani 1 1 d . . . . .
H14 H 0.704904 -0.161698 0.497158 0.064 Uiso 1 1 calc R U . . .
C15 C 0.6905(9) -0.2054(4) 0.4145(5) 0.054(2) Uani 1 1 d . . . . .
H15 H 0.711571 -0.243641 0.430185 0.065 Uiso 1 1 calc R U . . .
C16 C 0.6643(9) -0.1991(3) 0.3542(4) 0.049(2) Uani 1 1 d . . . . .
H16 H 0.666514 -0.232658 0.328676 0.059 Uiso 1 1 calc R U . . .
C17 C 0.6334(8) -0.1418(3) 0.3296(4) 0.0404(18) Uani 1 1 d . . . . .
C18 C 0.5768(8) -0.0811(3) 0.2476(3) 0.0378(17) Uani 1 1 d . . . . .
H18 H 0.558776 -0.076780 0.205638 0.045 Uiso 1 1 calc R U . . .
C21 C 0.5033(8) 0.2750(3) 0.3734(3) 0.0360(17) Uani 1 1 d . . . . .
H21 H 0.519934 0.236678 0.389922 0.043 Uiso 1 1 calc R U . . .
C22 C 0.5082(8) 0.3268(4) 0.4122(3) 0.0390(18) Uani 1 1 d . . . . .
C23 C 0.5427(9) 0.3229(5) 0.4767(4) 0.053(2) Uani 1 1 d . . . . .
H23 H 0.557875 0.285243 0.494868 0.064 Uiso 1 1 calc R U . . .
C24 C 0.5530(11) 0.3724(5) 0.5102(5) 0.069(3) Uani 1 1 d . . . . .
H24 H 0.577917 0.369920 0.551744 0.082 Uiso 1 1 calc R U . . .
C25 C 0.5257(11) 0.4297(5) 0.4825(5) 0.072(3) Uani 1 1 d . . . . .
H25 H 0.531090 0.464300 0.506834 0.087 Uiso 1 1 calc R U . . .
C26 C 0.4921(10) 0.4358(4) 0.4218(5) 0.060(3) Uani 1 1 d . . . . .
H26 H 0.474341 0.473822 0.404825 0.072 Uiso 1 1 calc R U . . .
C27 C 0.4844(8) 0.3824(4) 0.3843(4) 0.0435(19) Uani 1 1 d . . . . .
C28 C 0.4516(8) 0.3376(4) 0.2915(4) 0.0404(18) Uani 1 1 d . . . . .
H28 H 0.432350 0.341267 0.249583 0.048 Uiso 1 1 calc R U . . .
C31 C 0.3765(7) 0.1029(3) -0.0134(3) 0.0324(16) Uani 1 1 d . . . . .
H31 H 0.383868 0.063672 0.001974 0.039 Uiso 1 1 calc R U . . .
C32 C 0.3401(7) 0.1112(3) -0.0757(3) 0.0318(15) Uani 1 1 d . . . . .
C33 C 0.3143(8) 0.0626(4) -0.1169(4) 0.0414(19) Uani 1 1 d . . . . .
H33 H 0.319275 0.022719 -0.103116 0.050 Uiso 1 1 calc R U . . .
C34 C 0.2821(8) 0.0748(4) -0.1774(4) 0.0456(19) Uani 1 1 d . . . . .
H34 H 0.265263 0.043083 -0.204742 0.055 Uiso 1 1 calc R U . . .
C35 C 0.2742(9) 0.1343(4) -0.1981(4) 0.047(2) Uani 1 1 d . . . . .
H35 H 0.252172 0.141706 -0.239292 0.056 Uiso 1 1 calc R U . . .
C36 C 0.2982(8) 0.1821(4) -0.1593(3) 0.0431(19) Uani 1 1 d . . . . .
H36 H 0.292573 0.221636 -0.174100 0.052 Uiso 1 1 calc R U . . .
C37 C 0.3314(7) 0.1711(3) -0.0968(3) 0.0346(16) Uani 1 1 d . . . . .
C38 C 0.3897(9) 0.2045(3) -0.0015(4) 0.043(2) Uani 1 1 d . . . . .
H38 H 0.408141 0.236799 0.025023 0.052 Uiso 1 1 calc R U . . .
N11 N 0.5697(6) -0.0296(3) 0.2826(3) 0.0326(13) Uani 1 1 d . . . . .
N12 N 0.6065(7) -0.1351(3) 0.2677(3) 0.0412(16) Uani 1 1 d . . . . .
N21 N 0.4753(6) 0.2810(3) 0.3137(3) 0.0313(13) Uani 1 1 d . . . . .
N22 N 0.4533(7) 0.3869(3) 0.3235(3) 0.0436(16) Uani 1 1 d . . . . .
N31 N 0.4004(6) 0.1485(3) 0.0240(3) 0.0304(13) Uani 1 1 d . . . . .
N32 N 0.3573(7) 0.2188(3) -0.0576(3) 0.0433(16) Uani 1 1 d . . . . .
O1 O 0.6550(5) 0.0338(2) 0.1832(2) 0.0422(13) Uani 1 1 d . . . . .
O2 O 0.5940(6) 0.0845(2) 0.0974(2) 0.0433(13) Uani 1 1 d . . . . .
O3 O 0.3829(6) 0.0086(2) 0.1910(2) 0.0424(13) Uani 1 1 d . . . . .
O4 O 0.3206(6) 0.0680(2) 0.1116(2) 0.0425(14) Uani 1 1 d . . . . .
O5 O 0.5711(6) 0.2096(2) 0.1123(2) 0.0428(13) Uani 1 1 d . . . . .
O6 O 0.5996(5) 0.2518(2) 0.2053(2) 0.0411(13) Uani 1 1 d . . . . .
O7 O 0.2912(6) 0.1944(3) 0.1228(2) 0.0443(14) Uani 1 1 d . . . . .
O8 O 0.3225(5) 0.2427(2) 0.2120(2) 0.0394(13) Uani 1 1 d . . . . .
O9 O 0.6363(5) 0.1828(2) 0.3126(2) 0.0434(14) Uani 1 1 d . . . . .
O10 O 0.6664(6) 0.0837(2) 0.3008(3) 0.0436(14) Uani 1 1 d . . . . .
O11 O 0.3576(5) 0.1664(2) 0.3121(2) 0.0394(12) Uani 1 1 d . . . . .
O12 O 0.3883(6) 0.0657(2) 0.3051(2) 0.0394(12) Uani 1 1 d . . . . .
O13 O 0.4821(4) 0.13263(18) 0.2053(2) 0.0247(10) Uani 1 1 d . . . . .
F1 F 0.5301(14) 0.9159(8) 0.0698(4) 0.207(7) Uani 1 1 d . . . . .
F2 F 0.5028(11) 0.8819(6) -0.0653(5) 0.147(4) Uani 1 1 d . . . . .
F3 F 0.4031(14) 0.9450(5) -0.0086(5) 0.180(6) Uani 1 1 d . . . . .
F4 F 0.6180(11) 0.8480(6) 0.0128(5) 0.153(4) Uani 1 1 d . . . . .
F5 F 0.6187(15) 0.9411(6) -0.0118(6) 0.175(5) Uani 1 1 d . . . . .
F6 F 0.4123(12) 0.8527(5) 0.0157(8) 0.199(7) Uani 1 1 d . . . . .
P1 P 0.5091(4) 0.89774(14) 0.00327(14) 0.0748(9) Uani 1 1 d . . . . .
RU1 Ru 0.52086(5) 0.05500(2) 0.24216(2) 0.02658(13) Uani 1 1 d . . . . .
RU2 Ru 0.47959(5) 0.20453(2) 0.25627(2) 0.02587(13) Uani 1 1 d . . . . .
RU3 Ru 0.44614(5) 0.13925(2) 0.11874(2) 0.02690(13) Uani 1 1 d . . . . .
C1S C 0.9147(15) 0.1219(6) 0.5315(7) 0.093(4) Uani 1 1 d . . . . .
H1S1 H 0.872835 0.082940 0.524854 0.112 Uiso 1 1 calc R U . . .
H1S2 H 0.859413 0.152363 0.511310 0.112 Uiso 1 1 calc R U . . .
CL1S Cl 0.9276(4) 0.13670(18) 0.60867(19) 0.1080(12) Uani 1 1 d . . . . .
CL2S Cl 1.0517(4) 0.1207(3) 0.4982(2) 0.1307(16) Uani 1 1 d . . . . .
CL3S Cl 0.5836(11) 0.3962(6) 0.6930(6) 0.280(5) Uani 1 1 d D . . . .
CL4A Cl 0.4515(17) 0.3047(6) 0.7536(8) 0.192(4) Uani 0.499(7) 1 d D . P A 1
C2SA C 0.421(4) 0.3581(18) 0.694(2) 0.192(4) Uani 0.499(7) 1 d D . P A 1
H2S1 H 0.354830 0.386713 0.702874 0.230 Uiso 0.499(7) 1 calc R U P A 1
H2S2 H 0.396587 0.338268 0.655031 0.230 Uiso 0.499(7) 1 calc R U P A 1
CL4B Cl 0.4418(16) 0.4861(6) 0.7612(7) 0.192(4) Uani 0.501(7) 1 d D . P A 2
C2SB C 0.453(4) 0.4047(16) 0.743(2) 0.192(4) Uani 0.501(7) 1 d D . P A 2
H2S3 H 0.470009 0.381167 0.779858 0.230 Uiso 0.501(7) 1 calc R U P A 2
H2S4 H 0.372583 0.390665 0.722119 0.230 Uiso 0.501(7) 1 calc R U P A 2

loop_
_atom_site_aniso_label
_atom_site_aniso_U_11
_atom_site_aniso_U_22
_atom_site_aniso_U_33
_atom_site_aniso_U_23
_atom_site_aniso_U_13
_atom_site_aniso_U_12
C1 0.039(4) 0.034(4) 0.035(4) -0.005(3) 0.006(3) 0.002(3)
C2 0.064(6) 0.092(8) 0.044(5) 0.005(5) 0.022(5) 0.030(6)
C3 0.038(4) 0.036(4) 0.037(4) -0.002(3) 0.001(3) -0.008(3)
C4 0.092(8) 0.059(6) 0.052(6) 0.013(5) -0.027(5) -0.040(6)
C5 0.035(4) 0.038(4) 0.033(4) 0.002(3) 0.002(3) -0.003(3)
C6 0.070(7) 0.063(6) 0.053(6) 0.004(5) 0.011(5) -0.032(5)
C7 0.032(4) 0.037(4) 0.034(4) 0.000(3) -0.003(3) 0.002(3)
C8 0.061(6) 0.083(7) 0.042(5) -0.016(5) -0.016(4) 0.043(6)
C9 0.039(4) 0.035(4) 0.035(4) 0.001(3) -0.008(3) 0.001(3)
C10 0.070(7) 0.054(6) 0.064(6) -0.010(4) -0.039(6) 0.012(5)
C11 0.039(4) 0.026(4) 0.037(4) 0.000(3) 0.005(3) 0.000(3)
C11A 0.032(4) 0.037(4) 0.034(4) 0.002(3) 0.002(3) -0.001(3)
C12 0.037(4) 0.036(4) 0.035(4) 0.004(3) 0.005(3) 0.002(3)
C12A 0.059(6) 0.055(5) 0.053(5) 0.003(4) 0.027(4) -0.004(4)
C13 0.046(5) 0.055(5) 0.042(5) 0.005(4) 0.008(4) 0.008(4)
C14 0.048(5) 0.066(6) 0.044(5) 0.023(4) 0.002(4) 0.008(4)
C15 0.056(6) 0.040(5) 0.067(6) 0.026(4) 0.011(5) 0.008(4)
C16 0.059(6) 0.028(4) 0.061(6) 0.008(4) 0.005(4) 0.005(4)
C17 0.044(5) 0.031(4) 0.047(5) 0.002(3) 0.007(4) 0.004(3)
C18 0.048(5) 0.031(4) 0.034(4) 0.007(3) 0.004(3) 0.005(3)
C21 0.040(4) 0.032(4) 0.035(4) -0.004(3) 0.000(3) 0.000(3)
C22 0.040(4) 0.043(4) 0.034(4) -0.017(3) 0.005(3) -0.003(4)
C23 0.052(5) 0.069(6) 0.038(5) -0.006(4) 0.002(4) -0.001(5)
C24 0.069(7) 0.091(8) 0.046(6) -0.028(5) 0.001(5) -0.002(6)
C25 0.068(7) 0.081(7) 0.066(7) -0.046(6) 0.003(5) -0.007(6)
C26 0.056(6) 0.043(5) 0.080(7) -0.029(5) 0.010(5) -0.004(4)
C27 0.034(4) 0.044(4) 0.053(5) -0.021(4) 0.004(4) 0.003(4)
C28 0.041(5) 0.041(4) 0.039(4) -0.008(3) -0.002(3) 0.000(4)
C31 0.043(4) 0.025(3) 0.029(4) 0.001(3) 0.000(3) 0.003(3)
C32 0.035(4) 0.034(4) 0.026(4) -0.001(3) 0.001(3) 0.004(3)
C33 0.053(5) 0.037(4) 0.033(4) -0.009(3) -0.004(4) 0.004(4)
C34 0.048(5) 0.053(5) 0.035(4) -0.010(4) -0.002(3) 0.011(4)
C35 0.053(5) 0.067(6) 0.020(4) 0.000(3) 0.000(3) 0.015(4)
C36 0.054(5) 0.043(4) 0.032(4) 0.008(3) 0.000(3) 0.016(4)
C37 0.039(4) 0.037(4) 0.027(4) -0.003(3) 0.003(3) 0.013(3)
C38 0.064(6) 0.026(4) 0.037(5) -0.007(3) -0.008(4) 0.006(4)
N11 0.046(4) 0.023(3) 0.029(3) -0.001(2) 0.005(3) 0.003(3)
N12 0.055(4) 0.032(3) 0.037(4) -0.002(3) 0.007(3) 0.004(3)
N21 0.039(4) 0.026(3) 0.028(3) -0.006(2) 0.000(3) 0.001(3)
N22 0.047(4) 0.026(3) 0.057(4) -0.006(3) -0.002(3) 0.000(3)
N31 0.041(4) 0.024(3) 0.027(3) -0.002(2) 0.006(3) 0.005(3)
N32 0.065(5) 0.033(3) 0.032(3) 0.003(3) 0.006(3) 0.009(3)
O1 0.047(3) 0.042(3) 0.038(3) 0.004(2) 0.011(3) 0.014(3)
O2 0.052(3) 0.049(3) 0.029(3) -0.001(2) 0.009(2) 0.021(3)
O3 0.055(4) 0.035(3) 0.035(3) 0.000(2) -0.008(2) -0.011(3)
O4 0.059(4) 0.035(3) 0.031(3) 0.005(2) -0.011(2) -0.015(3)
O5 0.057(4) 0.042(3) 0.030(3) 0.000(2) 0.005(2) -0.018(3)
O6 0.050(3) 0.039(3) 0.036(3) -0.005(2) 0.011(2) -0.019(3)
O7 0.053(4) 0.050(3) 0.028(3) -0.010(2) -0.007(2) 0.020(3)
O8 0.040(3) 0.042(3) 0.035(3) -0.012(2) -0.010(2) 0.013(2)
O9 0.049(3) 0.037(3) 0.041(3) -0.011(2) -0.017(3) 0.005(3)
O10 0.054(3) 0.028(3) 0.046(3) -0.006(2) -0.014(3) 0.004(2)
O11 0.052(3) 0.027(3) 0.042(3) -0.004(2) 0.018(2) -0.004(2)
O12 0.053(3) 0.028(3) 0.038(3) 0.004(2) 0.014(2) 0.003(2)
O13 0.029(3) 0.021(2) 0.024(2) -0.0003(17) 0.0023(19) 0.0007(19)
F1 0.252(17) 0.292(17) 0.068(6) -0.042(8) -0.035(8) 0.013(13)
F2 0.137(9) 0.209(11) 0.090(6) -0.031(7) -0.020(6) 0.048(8)
F3 0.257(16) 0.133(9) 0.140(9) -0.017(7) -0.039(10) 0.108(10)
F4 0.116(8) 0.198(11) 0.144(9) 0.063(8) 0.008(7) 0.048(8)
F5 0.208(14) 0.156(10) 0.162(12) 0.009(8) 0.021(10) -0.067(10)
F6 0.129(10) 0.131(9) 0.34(2) 0.058(10) 0.063(11) -0.036(8)
P1 0.093(2) 0.0696(18) 0.0589(17) 0.0085(14) -0.0117(16) 0.0082(17)
RU1 0.0342(3) 0.0229(2) 0.0225(3) -0.0013(2) 0.0015(2) 0.0000(2)
RU2 0.0317(3) 0.0228(2) 0.0227(3) -0.0026(2) 0.0000(2) -0.0003(2)
RU3 0.0354(3) 0.0239(2) 0.0214(3) -0.0020(2) 0.0019(2) 0.0004(2)
C1S 0.095(10) 0.079(8) 0.102(10) -0.021(7) -0.012(8) -0.006(7)
CL1S 0.109(3) 0.122(3) 0.095(3) -0.031(2) 0.020(2) -0.026(2)
CL2S 0.100(3) 0.209(5) 0.084(3) 0.016(3) 0.008(2) 0.026(3)
CL3S 0.202(9) 0.356(13) 0.289(13) 0.070(11) 0.069(8) -0.016(10)
CL4A 0.218(11) 0.169(7) 0.186(8) -0.012(6) 0.004(8) -0.028(7)
C2SA 0.218(11) 0.169(7) 0.186(8) -0.012(6) 0.004(8) -0.028(7)
CL4B 0.218(11) 0.169(7) 0.186(8) -0.012(6) 0.004(8) -0.028(7)
C2SB 0.218(11) 0.169(7) 0.186(8) -0.012(6) 0.004(8) -0.028(7)

loop_
_atom_type_symbol
_atom_type_description
_atom_type_scat_dispersion_real
_atom_type_scat_dispersion_imag
_atom_type_scat_source
C C 0.0033 0.0016 'International Tables Vol C Tables 4.2.6.8 and 6.1.1.4'
H H 0.0000 0.0000 'International Tables Vol C Tables 4.2.6.8 and 6.1.1.4'
N N 0.0061 0.0033 'International Tables Vol C Tables 4.2.6.8 and 6.1.1.4'
O O 0.0106 0.0060 'International Tables Vol C Tables 4.2.6.8 and 6.1.1.4'
F F 0.0171 0.0103 'International Tables Vol C Tables 4.2.6.8 and 6.1.1.4'
P P 0.1023 0.0942 'International Tables Vol C Tables 4.2.6.8 and 6.1.1.4'
Ru Ru -1.2594 0.8363 'International Tables Vol C Tables 4.2.6.8 and 6.1.1.4'
Cl Cl 0.1484 0.1585 'International Tables Vol C Tables 4.2.6.8 and 6.1.1.4'

loop_
_geom_angle_atom_site_label_1
_geom_angle_atom_site_label_2
_geom_angle_atom_site_label_3
_geom_angle
O2 C1 O1 127.5(7)
O2 C1 C2 116.0(7)
O1 C1 C2 116.4(7)
C1 C2 H2A 109.5
C1 C2 H2B 109.5
H2A C2 H2B 109.5
C1 C2 H2C 109.5
H2A C2 H2C 109.5
H2B C2 H2C 109.5
O3 C3 O4 126.5(7)
O3 C3 C4 116.5(7)
O4 C3 C4 117.1(7)
C3 C4 H4A 109.5
C3 C4 H4B 109.5
H4A C4 H4B 109.5
C3 C4 H4C 109.5
H4A C4 H4C 109.5
H4B C4 H4C 109.5
O5 C5 O6 125.8(7)
O5 C5 C6 115.9(7)
O6 C5 C6 118.3(7)
C5 C6 H6A 109.5
C5 C6 H6B 109.5
H6A C6 H6B 109.5
C5 C6 H6C 109.5
H6A C6 H6C 109.5
H6B C6 H6C 109.5
O7 C7 O8 126.3(7)
O7 C7 C8 118.1(6)
O8 C7 C8 115.6(7)
C7 C8 H8A 109.5
C7 C8 H8B 109.5
H8A C8 H8B 109.5
C7 C8 H8C 109.5
H8A C8 H8C 109.5
H8B C8 H8C 109.5
O10 C9 O9 125.3(7)
O10 C9 C10 116.9(7)
O9 C9 C10 117.7(7)
C9 C10 H10A 109.5
C9 C10 H10B 109.5
H10A C10 H10B 109.5
C9 C10 H10C 109.5
H10A C10 H10C 109.5
H10B C10 H10C 109.5
N11 C11 C12 121.1(7)
N11 C11 H11 119.5
C12 C11 H11 119.5
O12 C11A O11 127.7(7)
O12 C11A C12A 117.3(7)
O11 C11A C12A 115.0(7)
C11 C12 C17 117.3(7)
C11 C12 C13 122.4(7)
C17 C12 C13 120.3(7)
C11A C12A H12A 109.5
C11A C12A H12B 109.5
H12A C12A H12B 109.5
C11A C12A H12C 109.5
H12A C12A H12C 109.5
H12B C12A H12C 109.5
C14 C13 C12 118.9(8)
C14 C13 H13 120.6
C12 C13 H13 120.6
C13 C14 C15 119.6(8)
C13 C14 H14 120.2
C15 C14 H14 120.2
C16 C15 C14 122.1(7)
C16 C15 H15 118.9
C14 C15 H15 118.9
C15 C16 C17 119.9(8)
C15 C16 H16 120.0
C17 C16 H16 120.0
N12 C17 C16 120.1(7)
N12 C17 C12 120.7(7)
C16 C17 C12 119.2(8)
N12 C18 N11 126.1(7)
N12 C18 H18 117.0
N11 C18 H18 117.0
N21 C21 C22 120.3(7)
N21 C21 H21 119.9
C22 C21 H21 119.9
C27 C22 C21 116.7(7)
C27 C22 C23 120.7(7)
C21 C22 C23 122.5(8)
C24 C23 C22 120.3(10)
C24 C23 H23 119.8
C22 C23 H23 119.8
C23 C24 C25 119.6(10)
C23 C24 H24 120.2
C25 C24 H24 120.2
C26 C25 C24 122.3(9)
C26 C25 H25 118.8
C24 C25 H25 118.8
C25 C26 C27 118.6(10)
C25 C26 H26 120.7
C27 C26 H26 120.7
N22 C27 C22 121.5(7)
N22 C27 C26 120.2(8)
C22 C27 C26 118.3(8)
N22 C28 N21 125.9(7)
N22 C28 H28 117.1
N21 C28 H28 117.1
N31 C31 C32 122.4(6)
N31 C31 H31 118.8
C32 C31 H31 118.8
C37 C32 C31 116.8(6)
C37 C32 C33 119.9(6)
C31 C32 C33 123.3(7)
C34 C33 C32 119.3(7)
C34 C33 H33 120.3
C32 C33 H33 120.3
C33 C34 C35 120.5(7)
C33 C34 H34 119.8
C35 C34 H34 119.8
C36 C35 C34 121.6(7)
C36 C35 H35 119.2
C34 C35 H35 119.2
C35 C36 C37 119.4(7)
C35 C36 H36 120.3
C37 C36 H36 120.3
N32 C37 C32 120.7(6)
N32 C37 C36 120.0(7)
C32 C37 C36 119.3(7)
N32 C38 N31 128.5(7)
N32 C38 H38 115.7
N31 C38 H38 115.7
C11 N11 C18 117.5(6)
C11 N11 RU1 121.4(5)
C18 N11 RU1 121.1(5)
C18 N12 C17 117.3(6)
C21 N21 C28 117.9(6)
C21 N21 RU2 119.7(5)
C28 N21 RU2 122.3(5)
C28 N22 C27 117.6(7)
C31 N31 C38 115.9(6)
C31 N31 RU3 124.1(5)
C38 N31 RU3 120.0(5)
C38 N32 C37 115.8(6)
C1 O1 RU1 130.9(5)
C1 O2 RU3 131.8(5)
C3 O3 RU1 133.4(5)
C3 O4 RU3 130.8(5)
C5 O5 RU3 133.7(5)
C5 O6 RU2 130.9(5)
C7 O7 RU3 132.5(5)
C7 O8 RU2 132.5(5)
C9 O9 RU2 133.2(5)
C9 O10 RU1 133.4(5)
C11A O11 RU2 131.4(5)
C11A O12 RU1 131.3(5)
RU3 O13 RU1 120.2(2)
RU3 O13 RU2 119.9(2)
RU1 O13 RU2 119.8(2)
F6 P1 F1 92.8(10)
F6 P1 F3 89.6(8)
F1 P1 F3 91.8(8)
F6 P1 F2 92.9(9)
F1 P1 F2 173.7(8)
F3 P1 F2 90.8(6)
F6 P1 F5 175.2(8)
F1 P1 F5 89.4(8)
F3 P1 F5 94.6(8)
F2 P1 F5 84.7(7)
F6 P1 F4 90.3(7)
F1 P1 F4 90.4(8)
F3 P1 F4 177.7(7)
F2 P1 F4 87.0(6)
F5 P1 F4 85.4(8)
O13 RU1 O10 96.41(19)
O13 RU1 O3 95.70(19)
O10 RU1 O3 167.9(2)
O13 RU1 O1 94.0(2)
O10 RU1 O1 87.4(2)
O3 RU1 O1 91.6(2)
O13 RU1 O12 92.9(2)
O10 RU1 O12 92.9(2)
O3 RU1 O12 86.7(2)
O1 RU1 O12 173.0(2)
O13 RU1 N11 178.2(2)
O10 RU1 N11 82.2(2)
O3 RU1 N11 85.7(2)
O1 RU1 N11 84.8(2)
O12 RU1 N11 88.4(2)
O13 RU2 O11 92.7(2)
O13 RU2 O8 96.38(19)
O11 RU2 O8 86.5(2)
O13 RU2 O9 96.32(19)
O11 RU2 O9 92.8(2)
O8 RU2 O9 167.3(2)
O13 RU2 O6 93.8(2)
O11 RU2 O6 173.5(2)
O8 RU2 O6 92.0(2)
O9 RU2 O6 87.3(2)
O13 RU2 N21 178.3(2)
O11 RU2 N21 85.8(2)
O8 RU2 N21 84.2(2)
O9 RU2 N21 83.1(2)
O6 RU2 N21 87.8(2)
O13 RU3 O7 95.6(2)
O13 RU3 O5 92.87(19)
O7 RU3 O5 93.7(2)
O13 RU3 O2 95.1(2)
O7 RU3 O2 169.3(2)
O5 RU3 O2 86.2(2)
O13 RU3 O4 95.28(19)
O7 RU3 O4 87.4(3)
O5 RU3 O4 171.6(2)
O2 RU3 O4 91.2(2)
O13 RU3 N31 177.8(2)
O7 RU3 N31 82.3(2)
O5 RU3 N31 87.4(2)
O2 RU3 N31 87.0(2)
O4 RU3 N31 84.5(2)
CL2S C1S CL1S 115.7(8)
CL2S C1S H1S1 108.3
CL1S C1S H1S1 108.3
CL2S C1S H1S2 108.3
CL1S C1S H1S2 108.3
H1S1 C1S H1S2 107.4
CL4Aa C2SAa CL3S 101(2)
CL4Aa C2SAa H2S1 111.5
CL3S C2SAa H2S1 111.5
CL4Aa C2SAa H2S2 111.5
CL3S C2SAa H2S2 111.5
H2S1a C2SAa H2S2 109.4
CL3S C2SBb CL4B 107(2)
CL3S C2SBb H2S3 110.3
CL4Bb C2SBb H2S3 110.3
CL3S C2SBb H2S4 110.3
CL4Bb C2SBb H2S4 110.3
H2S3b C2SBb H2S4 108.6

loop_
_geom_bond_atom_site_label_1
_geom_bond_atom_site_label_2
_geom_bond_distance
C1 O2 1.241(9)
C1 O1 1.253(9)
C1 C2 1.497(12)
C2 H2A 0.9600
C2 H2B 0.9600
C2 H2C 0.9600
C3 O3 1.249(9)
C3 O4 1.253(9)
C3 C4 1.465(11)
C4 H4A 0.9600
C4 H4B 0.9600
C4 H4C 0.9600
C5 O5 1.255(9)
C5 O6 1.263(9)
C5 C6 1.497(12)
C6 H6A 0.9600
C6 H6B 0.9600
C6 H6C 0.9600
C7 O7 1.231(9)
C7 O8 1.267(8)
C7 C8 1.497(11)
C8 H8A 0.9600
C8 H8B 0.9600
C8 H8C 0.9600
C9 O10 1.246(9)
C9 O9 1.259(9)
C9 C10 1.493(11)
C10 H10A 0.9600
C10 H10B 0.9600
C10 H10C 0.9600
C11 N11 1.327(9)
C11 C12 1.407(10)
C11 H11 0.9300
C11A O12 1.248(9)
C11A O11 1.259(9)
C11A C12A 1.498(11)
C12 C17 1.409(11)
C12 C13 1.416(11)
C12A H12A 0.9600
C12A H12B 0.9600
C12A H12C 0.9600
C13 C14 1.374(13)
C13 H13 0.9300
C14 C15 1.416(14)
C14 H14 0.9300
C15 C16 1.337(13)
C15 H15 0.9300
C16 C17 1.402(11)
C16 H16 0.9300
C17 N12 1.372(11)
C18 N12 1.300(9)
C18 N11 1.375(9)
C18 H18 0.9300
C21 N21 1.325(9)
C21 C22 1.424(10)
C21 H21 0.9300
C22 C27 1.384(12)
C22 C23 1.433(12)
C23 C24 1.316(14)
C23 H23 0.9300
C24 C25 1.422(17)
C24 H24 0.9300
C25 C26 1.356(16)
C25 H25 0.9300
C26 C27 1.435(11)
C26 H26 0.9300
C27 N22 1.353(11)
C28 N22 1.294(10)
C28 N21 1.354(10)
C28 H28 0.9300
C31 N31 1.309(9)
C31 C32 1.402(10)
C31 H31 0.9300
C32 C37 1.401(10)
C32 C33 1.414(10)
C33 C34 1.369(11)
C33 H33 0.9300
C34 C35 1.388(12)
C34 H34 0.9300
C35 C36 1.365(12)
C35 H35 0.9300
C36 C37 1.409(10)
C36 H36 0.9300
C37 N32 1.373(10)
C38 N32 1.290(10)
C38 N31 1.355(9)
C38 H38 0.9300
N11 RU1 2.112(6)
N21 RU2 2.109(5)
N31 RU3 2.106(6)
O1 RU1 2.034(6)
O2 RU3 2.044(5)
O3 RU1 2.032(5)
O4 RU3 2.044(5)
O5 RU3 2.039(5)
O6 RU2 2.032(5)
O7 RU3 2.033(5)
O8 RU2 2.024(5)
O9 RU2 2.029(5)
O10 RU1 2.016(5)
O11 RU2 2.020(5)
O12 RU1 2.045(6)
O13 RU3 1.912(4)
O13 RU1 1.923(4)
O13 RU2 1.941(4)
F1 P1 1.512(10)
F2 P1 1.540(10)
F3 P1 1.528(10)
F4 P1 1.582(10)
F5 P1 1.548(13)
F6 P1 1.458(11)
C1S CL2S 1.657(16)
C1S CL1S 1.719(15)
C1S H1S1 0.9700
C1S H1S2 0.9700
CL3S C2SB 1.83(3)
CL3S C2SA 1.90(3)
CL4Aa C2SA 1.77(3)
C2SAa H2S1 0.9700
C2SAa H2S2 0.9700
CL4Bb C2SB 1.85(3)
C2SBb H2S3 0.9700
C2SBb H2S4 0.9700

loop_
_geom_hbond_atom_site_label_D
_geom_hbond_atom_site_label_H
_geom_hbond_atom_site_label_A
_geom_hbond_distance_DH
_geom_hbond_distance_HA
_geom_hbond_distance_DA
_geom_hbond_angle_DHA
_geom_hbond_site_symmetry_A
C6 H6C CL2S_$1 0.96 2.97 3.919(12) 170.8 4_454
C8 H8A F4_$2 0.96 2.52 3.436(14) 160.3 3_445
C8 H8B N12_$3 0.96 2.50 3.445(11) 167.8 3_455
C10 H10C CL4Aa_$4 0.96 2.66 3.41(2) 136.2 4_554
C12A H12A F3_$5 0.96 2.55 3.466(15) 159.1 2_565
C31 H31 F3_$6 0.93 2.64 3.494(12) 153.8 1_545
C38 H38 O5 0.93 2.53 3.014(9) 112.6 .
C1S H1S2 F4_$5 0.97 2.53 3.17(2) 123.5 2_565

loop_
_geom_torsion_atom_site_label_1
_geom_torsion_atom_site_label_2
_geom_torsion_atom_site_label_3
_geom_torsion_atom_site_label_4
_geom_torsion
N11 C11 C12 C17 0.5(12)
N11 C11 C12 C13 -178.2(8)
C11 C12 C13 C14 179.1(8)
C17 C12 C13 C14 0.4(13)
C12 C13 C14 C15 0.2(13)
C13 C14 C15 C16 -0.7(15)
C14 C15 C16 C17 0.6(15)
C15 C16 C17 N12 180.0(9)
C15 C16 C17 C12 0.1(14)
C11 C12 C17 N12 0.8(12)
C13 C12 C17 N12 179.6(8)
C11 C12 C17 C16 -179.3(8)
C13 C12 C17 C16 -0.5(13)
N21 C21 C22 C27 -1.0(12)
N21 C21 C22 C23 -177.6(8)
C27 C22 C23 C24 -0.4(14)
C21 C22 C23 C24 176.1(10)
C22 C23 C24 C25 2.0(17)
C23 C24 C25 C26 -1.7(19)
C24 C25 C26 C27 -0.3(17)
C21 C22 C27 N22 2.4(12)
C23 C22 C27 N22 179.1(8)
C21 C22 C27 C26 -178.2(8)
C23 C22 C27 C26 -1.5(13)
C25 C26 C27 N22 -178.8(9)
C25 C26 C27 C22 1.8(14)
N31 C31 C32 C37 0.6(12)
N31 C31 C32 C33 179.7(8)
C37 C32 C33 C34 0.5(12)
C31 C32 C33 C34 -178.6(8)
C32 C33 C34 C35 -0.2(13)
C33 C34 C35 C36 0.0(14)
C34 C35 C36 C37 -0.1(14)
C31 C32 C37 N32 -0.2(11)
C33 C32 C37 N32 -179.4(8)
C31 C32 C37 C36 178.5(8)
C33 C32 C37 C36 -0.6(12)
C35 C36 C37 N32 179.2(8)
C35 C36 C37 C32 0.4(13)
C12 C11 N11 C18 -1.5(11)
C12 C11 N11 RU1 -179.8(6)
N12 C18 N11 C11 1.3(13)
N12 C18 N11 RU1 179.6(7)
N11 C18 N12 C17 -0.1(13)
C16 C17 N12 C18 179.1(8)
C12 C17 N12 C18 -1.0(12)
C22 C21 N21 C28 -0.1(12)
C22 C21 N21 RU2 176.3(6)
N22 C28 N21 C21 -0.2(12)
N22 C28 N21 RU2 -176.6(6)
N21 C28 N22 C27 1.6(13)
C22 C27 N22 C28 -2.7(13)
C26 C27 N22 C28 177.9(8)
C32 C31 N31 C38 -0.9(12)
C32 C31 N31 RU3 176.7(6)
N32 C38 N31 C31 1.1(15)
N32 C38 N31 RU3 -176.7(8)
N31 C38 N32 C37 -0.7(15)
C32 C37 N32 C38 0.2(12)
C36 C37 N32 C38 -178.5(8)
O2 C1 O1 RU1 -0.9(12)
C2 C1 O1 RU1 -179.7(7)
O1 C1 O2 RU3 11.1(13)
C2 C1 O2 RU3 -170.2(7)
O4 C3 O3 RU1 2.2(14)
C4 C3 O3 RU1 -177.0(7)
O3 C3 O4 RU3 7.0(13)
C4 C3 O4 RU3 -173.8(7)
O6 C5 O5 RU3 -12.9(13)
C6 C5 O5 RU3 168.0(6)
O5 C5 O6 RU2 8.5(12)
C6 C5 O6 RU2 -172.5(6)
O8 C7 O7 RU3 -2.0(13)
C8 C7 O7 RU3 176.2(7)
O7 C7 O8 RU2 -6.9(13)
C8 C7 O8 RU2 174.9(7)
O10 C9 O9 RU2 1.3(14)
C10 C9 O9 RU2 -175.7(8)
O9 C9 O10 RU1 -4.8(14)
C10 C9 O10 RU1 172.2(7)
O12 C11A O11 RU2 8.4(12)
C12A C11A O11 RU2 -171.7(6)
O11 C11A O12 RU1 -11.7(12)
C12A C11A O12 RU1 168.5(6)
